data_4083748
loop_
_publ_author_name
'Podiyanachari, Santhosh Kumar'
'Bender, Georg'
'Daniliuc, Constantin G.'
'Kehr, Gerald'
'Erker, Gerhard'

_publ_section_title
;
 Catalytic Formation of Five-Membered Zirconacycloallenoids and Their
 Reaction with Carbon Dioxide
;
_journal_name_full Organometallics
_journal_page_first 140626102055005
_journal_paper_doi 10.1021/om500399w
_journal_year 2014
_chemical_formula_sum 'C52 H56 Cl4 O4 Zr2'
_chemical_formula_weight 1069.21
_chemical_name_systematic
; 
 ? 
;
_space_group_IT_number 2
_symmetry_cell_setting triclinic
_symmetry_space_group_name_Hall '-P 1'
_symmetry_space_group_name_H-M 'P -1'
_atom_sites_solution_hydrogens geom
_atom_sites_solution_primary direct
_atom_sites_solution_secondary difmap
_audit_creation_method SHELXL-97
_cell_angle_alpha 76.9480(10)
_cell_angle_beta 73.6350(10)
_cell_angle_gamma 83.5610(10)
_cell_formula_units_Z 1
_cell_length_a 9.1545(2)
_cell_length_b 10.6089(3)
_cell_length_c 13.1114(4)
_cell_measurement_reflns_used 2835
_cell_measurement_temperature 223(2)
_cell_measurement_theta_max 68.25
_cell_measurement_theta_min 0.88
_cell_volume 1188.61(6)
_computing_cell_refinement 'Collect (Nonius B.V., 1998)'
_computing_data_collection 'Collect (Nonius B.V., 1998)'
_computing_data_reduction 'Denzo-SMN (Otwinowski & Minor, 1997)'
_computing_molecular_graphics 'XP (BrukerAXS, 2000)'
_computing_publication_material 'SHELXL-97 (Sheldrick, 1997)'
_computing_structure_refinement 'SHELXL-97 (Sheldrick, 1997)'
_computing_structure_solution 'SHELXS-97 (Sheldrick, 1990)'
_diffrn_ambient_temperature 223(2)
_diffrn_measured_fraction_theta_full 0.983
_diffrn_measured_fraction_theta_max 0.983
_diffrn_measurement_device_type 'Nonius KappaCCD APEXII'
_diffrn_measurement_method '\w and \f scans'
_diffrn_radiation_monochromator 'Montel mirror'
_diffrn_radiation_source 'rotating anode Nonius FR591'
_diffrn_radiation_type MoK\a
_diffrn_radiation_wavelength 0.71073
_diffrn_reflns_av_R_equivalents 0.045
_diffrn_reflns_av_sigmaI/netI 0.0407
_diffrn_reflns_limit_h_max 10
_diffrn_reflns_limit_h_min -11
_diffrn_reflns_limit_k_max 13
_diffrn_reflns_limit_k_min -13
_diffrn_reflns_limit_l_max 16
_diffrn_reflns_limit_l_min -16
_diffrn_reflns_number 10385
_diffrn_reflns_theta_full 26.37
_diffrn_reflns_theta_max 26.37
_diffrn_reflns_theta_min 4.18
_exptl_absorpt_coefficient_mu 0.708
_exptl_absorpt_correction_T_max 0.9791
_exptl_absorpt_correction_T_min 0.8891
_exptl_absorpt_correction_type multi-scan
_exptl_absorpt_process_details 'Denzo (Otwinowski, Borek, Majewski & Minor, 2003)'
_exptl_crystal_colour colourless
_exptl_crystal_density_diffrn 1.494
_exptl_crystal_density_method 'not measured'
_exptl_crystal_description plate
_exptl_crystal_F_000 548
_exptl_crystal_size_max 0.17
_exptl_crystal_size_mid 0.10
_exptl_crystal_size_min 0.03
_refine_diff_density_max 0.571
_refine_diff_density_min -0.573
_refine_diff_density_rms 0.083
_refine_ls_extinction_method none
_refine_ls_goodness_of_fit_ref 1.087
_refine_ls_hydrogen_treatment constr
_refine_ls_matrix_type full
_refine_ls_number_parameters 283
_refine_ls_number_reflns 4780
_refine_ls_number_restraints 0
_refine_ls_restrained_S_all 1.087
_refine_ls_R_factor_all 0.0474
_refine_ls_R_factor_gt 0.0437
_refine_ls_shift/su_max 0.001
_refine_ls_shift/su_mean 0.000
_refine_ls_structure_factor_coef Fsqd
_refine_ls_weighting_details 'calc w=1/[\s^2^(Fo^2^)+(0.0398P)^2^+2.1000P] where P=(Fo^2^+2Fc^2^)/3'
_refine_ls_weighting_scheme calc
_refine_ls_wR_factor_gt 0.1097
_refine_ls_wR_factor_ref 0.1128
_reflns_number_gt 4440
_reflns_number_total 4780
_reflns_threshold_expression >2sigma(I)
_cod_data_source_file om500399w_si_002.cif
_cod_data_source_block erk7292
_cod_original_sg_symbol_H-M P-1
_cod_database_code 4083748

loop_
_symmetry_equiv_pos_as_xyz
'x, y, z'
'-x, -y, -z'

loop_
_atom_site_label
_atom_site_type_symbol
_atom_site_fract_x
_atom_site_fract_y
_atom_site_fract_z
_atom_site_U_iso_or_equiv
_atom_site_adp_type
_atom_site_occupancy
_atom_site_symmetry_multiplicity
_atom_site_calc_flag
_atom_site_refinement_flags
Zr1 Zr 0.87702(3) 0.88604(3) 0.62363(2) 0.02735(11) Uani 1 1 d .
O1 O 0.9632(2) 0.9384(2) 0.44728(17) 0.0306(5) Uani 1 1 d .
O2 O 0.9753(4) 0.9062(3) 0.2838(2) 0.0553(8) Uani 1 1 d .
Cl1 Cl 0.80169(17) 1.08775(16) 1.02810(12) 0.0865(4) Uani 1 1 d .
Cl2 Cl 0.83118(15) 1.32483(13) 0.86457(11) 0.0728(3) Uani 1 1 d .
C1 C 0.7776(3) 0.7379(3) 0.5456(3) 0.0290(6) Uani 1 1 d .
C2 C 0.8254(4) 0.7656(3) 0.4355(3) 0.0321(6) Uani 1 1 d .
C3 C 0.9254(4) 0.8744(3) 0.3814(3) 0.0356(7) Uani 1 1 d .
C4 C 0.7967(4) 0.6991(3) 0.3548(3) 0.0379(7) Uani 1 1 d .
H4 H 0.8375 0.6136 0.3553 0.046 Uiso 1 1 calc R
C5 C 0.7200(4) 0.7485(4) 0.2836(3) 0.0452(8) Uani 1 1 d .
H5 H 0.6730 0.8314 0.2872 0.054 Uiso 1 1 calc R
C6 C 0.6728(4) 0.6218(3) 0.6013(3) 0.0336(7) Uani 1 1 d .
C7 C 0.5238(4) 0.6437(4) 0.5652(3) 0.0455(9) Uani 1 1 d .
H7A H 0.4693 0.7221 0.5852 0.068 Uiso 1 1 calc R
H7B H 0.4605 0.5705 0.6005 0.068 Uiso 1 1 calc R
H7C H 0.5477 0.6524 0.4871 0.068 Uiso 1 1 calc R
C8 C 0.7542(5) 0.4934(3) 0.5723(3) 0.0468(9) Uani 1 1 d .
H8A H 0.7777 0.4997 0.4945 0.070 Uiso 1 1 calc R
H8B H 0.6880 0.4225 0.6093 0.070 Uiso 1 1 calc R
H8C H 0.8478 0.4778 0.5950 0.070 Uiso 1 1 calc R
C9 C 0.6214(4) 0.5959(4) 0.7264(3) 0.0413(8) Uani 1 1 d .
H9A H 0.7103 0.5784 0.7548 0.062 Uiso 1 1 calc R
H9B H 0.5583 0.5216 0.7533 0.062 Uiso 1 1 calc R
H9C H 0.5634 0.6713 0.7499 0.062 Uiso 1 1 calc R
C11 C 1.0088(5) 0.8087(4) 0.7746(3) 0.0462(9) Uani 1 1 d .
H11 H 0.9899 0.8580 0.8287 0.055 Uiso 1 1 calc R
C12 C 1.1278(4) 0.8238(4) 0.6789(3) 0.0417(8) Uani 1 1 d .
H12 H 1.2040 0.8840 0.6583 0.050 Uiso 1 1 calc R
C13 C 1.1137(4) 0.7342(3) 0.6193(3) 0.0386(7) Uani 1 1 d .
H13 H 1.1772 0.7250 0.5510 0.046 Uiso 1 1 calc R
C14 C 0.9884(4) 0.6605(3) 0.6793(3) 0.0400(8) Uani 1 1 d .
H14 H 0.9539 0.5921 0.6590 0.048 Uiso 1 1 calc R
C15 C 0.9234(4) 0.7071(4) 0.7754(3) 0.0431(8) Uani 1 1 d .
H15 H 0.8374 0.6755 0.8305 0.052 Uiso 1 1 calc R
C16 C 0.7096(5) 1.0053(4) 0.7645(3) 0.0485(9) Uani 1 1 d .
H16 H 0.7501 1.0151 0.8205 0.058 Uiso 1 1 calc R
C17 C 0.7208(5) 1.0931(4) 0.6646(3) 0.0498(10) Uani 1 1 d .
H17 H 0.7686 1.1723 0.6428 0.060 Uiso 1 1 calc R
C18 C 0.6489(4) 1.0421(4) 0.6041(3) 0.0442(9) Uani 1 1 d .
H18 H 0.6412 1.0801 0.5336 0.053 Uiso 1 1 calc R
C19 C 0.5893(4) 0.9235(4) 0.6663(3) 0.0420(8) Uani 1 1 d .
H19 H 0.5339 0.8691 0.6451 0.050 Uiso 1 1 calc R
C20 C 0.6276(4) 0.9011(4) 0.7657(3) 0.0456(9) Uani 1 1 d .
H20 H 0.6025 0.8290 0.8228 0.055 Uiso 1 1 calc R
C21 C 0.6992(4) 0.6883(4) 0.1981(3) 0.0395(8) Uani 1 1 d .
C22 C 0.7737(4) 0.5731(4) 0.1753(3) 0.0451(8) Uani 1 1 d .
H22 H 0.8408 0.5299 0.2160 0.054 Uiso 1 1 calc R
C23 C 0.7520(5) 0.5196(4) 0.0938(3) 0.0537(10) Uani 1 1 d .
H23 H 0.8052 0.4419 0.0792 0.064 Uiso 1 1 calc R
C24 C 0.6527(5) 0.5801(5) 0.0343(3) 0.0587(12) Uani 1 1 d .
H24 H 0.6372 0.5438 -0.0206 0.070 Uiso 1 1 calc R
C25 C 0.5770(5) 0.6932(5) 0.0556(3) 0.0584(12) Uani 1 1 d .
H25 H 0.5085 0.7343 0.0153 0.070 Uiso 1 1 calc R
C26 C 0.5995(4) 0.7490(5) 0.1361(3) 0.0520(10) Uani 1 1 d .
H26 H 0.5475 0.8278 0.1489 0.062 Uiso 1 1 calc R
C31 C 0.9283(5) 1.1965(4) 0.9325(3) 0.0530(10) Uani 1 1 d .
H31A H 0.9895 1.2310 0.9693 0.064 Uiso 1 1 calc R
H31B H 0.9978 1.1504 0.8795 0.064 Uiso 1 1 calc R

loop_
_atom_site_aniso_label
_atom_site_aniso_U_11
_atom_site_aniso_U_22
_atom_site_aniso_U_33
_atom_site_aniso_U_23
_atom_site_aniso_U_13
_atom_site_aniso_U_12
Zr1 0.02923(16) 0.02410(16) 0.02538(16) -0.00411(11) -0.00188(11) -0.00336(11)
O1 0.0369(11) 0.0250(10) 0.0275(10) -0.0064(8) -0.0013(9) -0.0082(9)
O2 0.081(2) 0.0559(17) 0.0284(13) -0.0116(12) 0.0013(13) -0.0352(15)
Cl1 0.0795(9) 0.0964(10) 0.0702(8) 0.0173(7) -0.0175(7) -0.0260(8)
Cl2 0.0626(7) 0.0619(7) 0.0812(8) -0.0029(6) -0.0121(6) 0.0079(5)
C1 0.0260(14) 0.0229(14) 0.0355(16) -0.0040(12) -0.0052(12) -0.0019(11)
C2 0.0332(15) 0.0280(15) 0.0334(16) -0.0065(13) -0.0054(13) -0.0030(12)
C3 0.0420(18) 0.0323(17) 0.0324(17) -0.0100(13) -0.0046(14) -0.0086(14)
C4 0.0467(19) 0.0306(17) 0.0376(18) -0.0071(14) -0.0110(15) -0.0068(14)
C5 0.0420(19) 0.045(2) 0.054(2) -0.0206(17) -0.0156(17) 0.0062(16)
C6 0.0320(15) 0.0299(16) 0.0368(17) -0.0028(13) -0.0065(13) -0.0073(13)
C7 0.0335(17) 0.053(2) 0.050(2) -0.0039(17) -0.0098(16) -0.0153(16)
C8 0.055(2) 0.0283(17) 0.054(2) -0.0082(16) -0.0066(18) -0.0094(16)
C9 0.0421(18) 0.0369(18) 0.0406(19) 0.0007(15) -0.0055(15) -0.0153(15)
C11 0.055(2) 0.051(2) 0.0336(18) -0.0024(16) -0.0166(16) -0.0101(18)
C12 0.0404(18) 0.0403(19) 0.046(2) -0.0018(15) -0.0174(16) -0.0075(15)
C13 0.0365(17) 0.0328(17) 0.0446(19) -0.0036(14) -0.0131(15) 0.0037(14)
C14 0.0380(17) 0.0324(17) 0.050(2) -0.0014(15) -0.0172(16) -0.0012(14)
C15 0.0446(19) 0.042(2) 0.0362(18) 0.0069(15) -0.0098(15) -0.0094(15)
C16 0.051(2) 0.048(2) 0.041(2) -0.0209(17) 0.0056(16) -0.0006(17)
C17 0.047(2) 0.0326(18) 0.055(2) -0.0116(17) 0.0103(18) 0.0005(15)
C18 0.0385(18) 0.0379(19) 0.0417(19) -0.0007(15) 0.0013(15) 0.0116(15)
C19 0.0304(16) 0.0424(19) 0.046(2) -0.0084(16) 0.0006(14) 0.0002(14)
C20 0.0437(19) 0.0393(19) 0.0388(19) -0.0025(15) 0.0092(15) -0.0039(15)
C21 0.0327(16) 0.050(2) 0.0353(17) -0.0081(15) -0.0063(14) -0.0059(15)
C22 0.045(2) 0.051(2) 0.045(2) -0.0153(17) -0.0158(16) -0.0038(17)
C23 0.057(2) 0.060(3) 0.049(2) -0.0185(19) -0.0092(19) -0.018(2)
C24 0.053(2) 0.094(4) 0.0320(19) -0.014(2) -0.0038(17) -0.032(2)
C25 0.038(2) 0.099(4) 0.0351(19) 0.003(2) -0.0132(16) -0.017(2)
C26 0.0362(19) 0.070(3) 0.044(2) -0.0039(19) -0.0075(16) 0.0012(18)
C31 0.054(2) 0.061(3) 0.042(2) -0.0106(19) -0.0108(18) -0.0013(19)

loop_
_atom_type_symbol
_atom_type_description
_atom_type_scat_dispersion_real
_atom_type_scat_dispersion_imag
_atom_type_scat_source
C C 0.0033 0.0016 'International Tables Vol C Tables 4.2.6.8 and 6.1.1.4'
H H 0.0000 0.0000 'International Tables Vol C Tables 4.2.6.8 and 6.1.1.4'
O O 0.0106 0.0060 'International Tables Vol C Tables 4.2.6.8 and 6.1.1.4'
Zr Zr -2.9673 0.5597 'International Tables Vol C Tables 4.2.6.8 and 6.1.1.4'
Cl Cl 0.1484 0.1585 'International Tables Vol C Tables 4.2.6.8 and 6.1.1.4'

loop_
_geom_angle_atom_site_label_1
_geom_angle_atom_site_label_2
_geom_angle_atom_site_label_3
_geom_angle
_geom_angle_site_symmetry_1
_geom_angle_site_symmetry_3
O1 Zr1 O1 62.81(9) . 2_776
O1 Zr1 C1 72.07(9) . .
O1 Zr1 C1 134.88(9) 2_776 .
O1 Zr1 C15 137.58(11) . .
O1 Zr1 C15 120.93(10) 2_776 .
C1 Zr1 C15 92.07(11) . .
O1 Zr1 C20 138.02(11) . .
O1 Zr1 C20 121.59(10) 2_776 .
C1 Zr1 C20 91.95(12) . .
C15 Zr1 C20 79.64(13) . .
O1 Zr1 C14 106.03(10) . .
O1 Zr1 C14 120.09(10) 2_776 .
C1 Zr1 C14 71.39(11) . .
C15 Zr1 C14 32.39(12) . .
C20 Zr1 C14 104.87(12) . .
O1 Zr1 C16 133.23(11) . .
O1 Zr1 C16 90.40(11) 2_776 .
C1 Zr1 C16 122.71(12) . .
C15 Zr1 C16 88.67(14) . .
C20 Zr1 C16 32.17(13) . .
C14 Zr1 C16 120.70(13) . .
O1 Zr1 C11 132.56(11) . .
O1 Zr1 C11 89.83(10) 2_776 .
C1 Zr1 C11 122.67(12) . .
C15 Zr1 C11 32.10(12) . .
C20 Zr1 C11 88.95(13) . .
C14 Zr1 C11 53.27(13) . .
C16 Zr1 C11 80.32(14) . .
O1 Zr1 C19 106.52(11) . .
O1 Zr1 C19 120.66(10) 2_776 .
C1 Zr1 C19 71.58(11) . .
C15 Zr1 C19 104.98(12) . .
C20 Zr1 C19 32.25(13) . .
C14 Zr1 C19 118.85(12) . .
C16 Zr1 C19 53.20(13) . .
C11 Zr1 C19 120.89(13) . .
O1 Zr1 C13 86.41(10) . .
O1 Zr1 C13 88.72(10) 2_776 .
C1 Zr1 C13 88.32(11) . .
C15 Zr1 C13 53.23(12) . .
C20 Zr1 C13 132.83(12) . .
C14 Zr1 C13 32.05(11) . .
C16 Zr1 C13 133.33(13) . .
C11 Zr1 C13 53.02(13) . .
C19 Zr1 C13 150.62(12) . .
O1 Zr1 C18 87.04(10) . .
O1 Zr1 C18 89.16(10) 2_776 .
C1 Zr1 C18 88.74(12) . .
C15 Zr1 C18 132.84(12) . .
C20 Zr1 C18 53.21(12) . .
C14 Zr1 C18 150.75(12) . .
C16 Zr1 C18 52.95(14) . .
C11 Zr1 C18 133.25(13) . .
C19 Zr1 C18 32.15(12) . .
C13 Zr1 C18 173.38(12) . .
O1 Zr1 C17 101.06(11) . .
O1 Zr1 C17 71.39(10) 2_776 .
C1 Zr1 C17 119.80(12) . .
C15 Zr1 C17 120.60(13) . .
C20 Zr1 C17 53.11(12) . .
C14 Zr1 C17 152.86(13) . .
C16 Zr1 C17 32.18(13) . .
C11 Zr1 C17 105.80(14) . .
C19 Zr1 C17 52.80(13) . .
C13 Zr1 C17 151.87(13) . .
C18 Zr1 C17 31.49(13) . .
C3 O1 Zr1 121.69(19) . .
C3 O1 Zr1 121.12(18) . 2_776
Zr1 O1 Zr1 117.19(9) . 2_776
C2 C1 C6 118.1(3) . .
C2 C1 Zr1 111.3(2) . .
C6 C1 Zr1 130.6(2) . .
C1 C2 C3 118.9(3) . .
C1 C2 C4 129.9(3) . .
C3 C2 C4 111.2(3) . .
O2 C3 O1 119.9(3) . .
O2 C3 C2 124.0(3) . .
O1 C3 C2 116.1(3) . .
C5 C4 C2 126.0(3) . .
C5 C4 H4 117.0 . .
C2 C4 H4 117.0 . .
C4 C5 C21 127.0(3) . .
C4 C5 H5 116.5 . .
C21 C5 H5 116.5 . .
C9 C6 C7 105.2(3) . .
C9 C6 C8 105.4(3) . .
C7 C6 C8 108.4(3) . .
C9 C6 C1 115.6(3) . .
C7 C6 C1 110.9(3) . .
C8 C6 C1 111.0(3) . .
C6 C7 H7A 109.5 . .
C6 C7 H7B 109.5 . .
H7A C7 H7B 109.5 . .
C6 C7 H7C 109.5 . .
H7A C7 H7C 109.5 . .
H7B C7 H7C 109.5 . .
C6 C8 H8A 109.5 . .
C6 C8 H8B 109.5 . .
H8A C8 H8B 109.5 . .
C6 C8 H8C 109.5 . .
H8A C8 H8C 109.5 . .
H8B C8 H8C 109.5 . .
C6 C9 H9A 109.5 . .
C6 C9 H9B 109.5 . .
H9A C9 H9B 109.5 . .
C6 C9 H9C 109.5 . .
H9A C9 H9C 109.5 . .
H9B C9 H9C 109.5 . .
C15 C11 C12 107.8(3) . .
C15 C11 Zr1 73.1(2) . .
C12 C11 Zr1 75.4(2) . .
C15 C11 H11 126.1 . .
C12 C11 H11 126.1 . .
Zr1 C11 H11 117.4 . .
C13 C12 C11 108.4(3) . .
C13 C12 Zr1 73.16(19) . .
C11 C12 Zr1 72.8(2) . .
C13 C12 H12 125.8 . .
C11 C12 H12 125.8 . .
Zr1 C12 H12 120.0 . .
C12 C13 C14 107.9(3) . .
C12 C13 Zr1 75.2(2) . .
C14 C13 Zr1 73.2(2) . .
C12 C13 H13 126.0 . .
C14 C13 H13 126.0 . .
Zr1 C13 H13 117.6 . .
C13 C14 C15 107.8(3) . .
C13 C14 Zr1 74.8(2) . .
C15 C14 Zr1 73.4(2) . .
C13 C14 H14 126.1 . .
C15 C14 H14 126.1 . .
Zr1 C14 H14 117.7 . .
C11 C15 C14 108.1(3) . .
C11 C15 Zr1 74.8(2) . .
C14 C15 Zr1 74.2(2) . .
C11 C15 H15 125.9 . .
C14 C15 H15 125.9 . .
Zr1 C15 H15 117.1 . .
C20 C16 C17 108.0(4) . .
C20 C16 Zr1 73.7(2) . .
C17 C16 Zr1 75.2(2) . .
C20 C16 H16 126.0 . .
C17 C16 H16 126.0 . .
Zr1 C16 H16 117.1 . .
C18 C17 C16 108.0(3) . .
C18 C17 Zr1 73.8(2) . .
C16 C17 Zr1 72.6(2) . .
C18 C17 H17 126.0 . .
C16 C17 H17 126.0 . .
Zr1 C17 H17 119.4 . .
C17 C18 C19 108.4(3) . .
C17 C18 Zr1 74.7(2) . .
C19 C18 Zr1 73.5(2) . .
C17 C18 H18 125.8 . .
C19 C18 H18 125.8 . .
Zr1 C18 H18 118.0 . .
C20 C19 C18 107.6(4) . .
C20 C19 Zr1 73.3(2) . .
C18 C19 Zr1 74.4(2) . .
C20 C19 H19 126.2 . .
C18 C19 H19 126.2 . .
Zr1 C19 H19 118.2 . .
C16 C20 C19 107.9(3) . .
C16 C20 Zr1 74.1(2) . .
C19 C20 Zr1 74.5(2) . .
C16 C20 H20 126.0 . .
C19 C20 H20 126.0 . .
Zr1 C20 H20 117.4 . .
C22 C21 C26 117.4(4) . .
C22 C21 C5 123.2(3) . .
C26 C21 C5 119.4(4) . .
C21 C22 C23 121.6(4) . .
C21 C22 H22 119.2 . .
C23 C22 H22 119.2 . .
C24 C23 C22 120.1(4) . .
C24 C23 H23 119.9 . .
C22 C23 H23 119.9 . .
C25 C24 C23 119.5(4) . .
C25 C24 H24 120.3 . .
C23 C24 H24 120.3 . .
C24 C25 C26 121.0(4) . .
C24 C25 H25 119.5 . .
C26 C25 H25 119.5 . .
C25 C26 C21 120.4(4) . .
C25 C26 H26 119.8 . .
C21 C26 H26 119.8 . .
Cl2 C31 Cl1 111.5(2) . .
Cl2 C31 H31A 109.3 . .
Cl1 C31 H31A 109.3 . .
Cl2 C31 H31B 109.3 . .
Cl1 C31 H31B 109.3 . .
H31A C31 H31B 108.0 . .

loop_
_geom_bond_atom_site_label_1
_geom_bond_atom_site_label_2
_geom_bond_distance
_geom_bond_site_symmetry_2
Zr1 O1 2.184(2) .
Zr1 O1 2.352(2) 2_776
Zr1 C1 2.433(3) .
Zr1 C15 2.516(3) .
Zr1 C20 2.523(3) .
Zr1 C14 2.526(3) .
Zr1 C16 2.528(3) .
Zr1 C11 2.538(4) .
Zr1 C19 2.539(3) .
Zr1 C13 2.546(3) .
Zr1 C18 2.550(3) .
Zr1 C17 2.560(4) .
O1 C3 1.347(4) .
O1 Zr1 2.352(2) 2_776
O2 C3 1.212(4) .
Cl1 C31 1.753(5) .
Cl2 C31 1.751(4) .
C1 C2 1.358(4) .
C1 C6 1.560(4) .
C2 C3 1.475(4) .
C2 C4 1.490(4) .
C4 C5 1.306(5) .
C4 H4 0.9400 .
C5 C21 1.473(5) .
C5 H5 0.9400 .
C6 C9 1.543(5) .
C6 C7 1.543(5) .
C6 C8 1.549(5) .
C7 H7A 0.9700 .
C7 H7B 0.9700 .
C7 H7C 0.9700 .
C8 H8A 0.9700 .
C8 H8B 0.9700 .
C8 H8C 0.9700 .
C9 H9A 0.9700 .
C9 H9B 0.9700 .
C9 H9C 0.9700 .
C11 C15 1.397(5) .
C11 C12 1.402(5) .
C11 H11 0.9400 .
C12 C13 1.397(5) .
C12 H12 0.9400 .
C13 C14 1.400(5) .
C13 H13 0.9400 .
C14 C15 1.406(5) .
C14 H14 0.9400 .
C15 H15 0.9400 .
C16 C20 1.399(6) .
C16 C17 1.410(6) .
C16 H16 0.9400 .
C17 C18 1.387(6) .
C17 H17 0.9400 .
C18 C19 1.409(5) .
C18 H18 0.9400 .
C19 C20 1.406(5) .
C19 H19 0.9400 .
C20 H20 0.9400 .
C21 C22 1.383(5) .
C21 C26 1.399(5) .
C22 C23 1.386(5) .
C22 H22 0.9400 .
C23 C24 1.374(7) .
C23 H23 0.9400 .
C24 C25 1.361(7) .
C24 H24 0.9400 .
C25 C26 1.392(6) .
C25 H25 0.9400 .
C26 H26 0.9400 .
C31 H31A 0.9800 .
C31 H31B 0.9800 .

loop_
_geom_torsion_atom_site_label_1
_geom_torsion_atom_site_label_2
_geom_torsion_atom_site_label_3
_geom_torsion_atom_site_label_4
_geom_torsion
_geom_torsion_site_symmetry_1
_geom_torsion_site_symmetry_4
O1 Zr1 O1 C3 -179.2(3) 2_776 .
C1 Zr1 O1 C3 1.0(2) . .
C15 Zr1 O1 C3 73.7(3) . .
C20 Zr1 O1 C3 -71.2(3) . .
C14 Zr1 O1 C3 64.8(3) . .
C16 Zr1 O1 C3 -117.4(3) . .
C11 Zr1 O1 C3 119.3(3) . .
C19 Zr1 O1 C3 -62.7(3) . .
C13 Zr1 O1 C3 90.4(2) . .
C18 Zr1 O1 C3 -88.6(3) . .
C17 Zr1 O1 C3 -117.0(2) . .
O1 Zr1 O1 Zr1 0.0 2_776 2_776
C1 Zr1 O1 Zr1 -179.80(13) . 2_776
C15 Zr1 O1 Zr1 -107.12(15) . 2_776
C20 Zr1 O1 Zr1 108.03(16) . 2_776
C14 Zr1 O1 Zr1 -116.03(12) . 2_776
C16 Zr1 O1 Zr1 61.82(19) . 2_776
C11 Zr1 O1 Zr1 -61.56(18) . 2_776
C19 Zr1 O1 Zr1 116.46(12) . 2_776
C13 Zr1 O1 Zr1 -90.40(12) . 2_776
C18 Zr1 O1 Zr1 90.57(13) . 2_776
C17 Zr1 O1 Zr1 62.23(14) . 2_776
O1 Zr1 C1 C2 -0.6(2) . .
O1 Zr1 C1 C2 -0.9(3) 2_776 .
C15 Zr1 C1 C2 -140.5(2) . .
C20 Zr1 C1 C2 139.8(2) . .
C14 Zr1 C1 C2 -115.1(2) . .
C16 Zr1 C1 C2 129.8(2) . .
C11 Zr1 C1 C2 -130.2(2) . .
C19 Zr1 C1 C2 114.4(2) . .
C13 Zr1 C1 C2 -87.4(2) . .
C18 Zr1 C1 C2 86.7(2) . .
C17 Zr1 C1 C2 92.1(2) . .
O1 Zr1 C1 C6 179.2(3) . .
O1 Zr1 C1 C6 178.9(2) 2_776 .
C15 Zr1 C1 C6 39.3(3) . .
C20 Zr1 C1 C6 -40.4(3) . .
C14 Zr1 C1 C6 64.6(3) . .
C16 Zr1 C1 C6 -50.4(3) . .
C11 Zr1 C1 C6 49.6(3) . .
C19 Zr1 C1 C6 -65.8(3) . .
C13 Zr1 C1 C6 92.4(3) . .
C18 Zr1 C1 C6 -93.5(3) . .
C17 Zr1 C1 C6 -88.1(3) . .
C6 C1 C2 C3 -179.6(3) . .
Zr1 C1 C2 C3 0.2(4) . .
C6 C1 C2 C4 -1.7(5) . .
Zr1 C1 C2 C4 178.2(3) . .
Zr1 O1 C3 O2 180.0(3) . .
Zr1 O1 C3 O2 0.8(5) 2_776 .
Zr1 O1 C3 C2 -1.3(4) . .
Zr1 O1 C3 C2 179.6(2) 2_776 .
C1 C2 C3 O2 179.3(4) . .
C4 C2 C3 O2 1.0(5) . .
C1 C2 C3 O1 0.6(5) . .
C4 C2 C3 O1 -177.7(3) . .
C1 C2 C4 C5 115.1(5) . .
C3 C2 C4 C5 -66.9(5) . .
C2 C4 C5 C21 175.3(3) . .
C2 C1 C6 C9 -179.6(3) . .
Zr1 C1 C6 C9 0.6(4) . .
C2 C1 C6 C7 -60.1(4) . .
Zr1 C1 C6 C7 120.1(3) . .
C2 C1 C6 C8 60.4(4) . .
Zr1 C1 C6 C8 -119.4(3) . .
O1 Zr1 C11 C15 -115.0(2) . .
O1 Zr1 C11 C15 -166.4(2) 2_776 .
C1 Zr1 C11 C15 -19.7(3) . .
C20 Zr1 C11 C15 72.0(2) . .
C14 Zr1 C11 C15 -37.5(2) . .
C16 Zr1 C11 C15 103.1(3) . .
C19 Zr1 C11 C15 67.3(3) . .
C13 Zr1 C11 C15 -77.9(3) . .
C18 Zr1 C11 C15 104.9(3) . .
C17 Zr1 C11 C15 123.0(2) . .
O1 Zr1 C11 C12 -0.9(3) . .
O1 Zr1 C11 C12 -52.3(2) 2_776 .
C1 Zr1 C11 C12 94.4(2) . .
C15 Zr1 C11 C12 114.1(3) . .
C20 Zr1 C11 C12 -173.9(2) . .
C14 Zr1 C11 C12 76.6(2) . .
C16 Zr1 C11 C12 -142.7(2) . .
C19 Zr1 C11 C12 -178.6(2) . .
C13 Zr1 C11 C12 36.2(2) . .
C18 Zr1 C11 C12 -141.0(2) . .
C17 Zr1 C11 C12 -122.9(2) . .
C15 C11 C12 C13 1.5(4) . .
Zr1 C11 C12 C13 -65.0(3) . .
C15 C11 C12 Zr1 66.5(3) . .
O1 Zr1 C12 C13 -64.6(2) . .
O1 Zr1 C12 C13 -120.8(2) 2_776 .
C1 Zr1 C12 C13 10.7(3) . .
C15 Zr1 C12 C13 78.5(2) . .
C20 Zr1 C12 C13 123.1(2) . .
C14 Zr1 C12 C13 37.4(2) . .
C16 Zr1 C12 C13 154.3(2) . .
C11 Zr1 C12 C13 116.0(3) . .
C19 Zr1 C12 C13 118.6(3) . .
C18 Zr1 C12 C13 -168.6(2) . .
C17 Zr1 C12 C13 -174.4(2) . .
O1 Zr1 C12 C11 179.4(2) . .
O1 Zr1 C12 C11 123.2(2) 2_776 .
C1 Zr1 C12 C11 -105.3(2) . .
C15 Zr1 C12 C11 -37.5(2) . .
C20 Zr1 C12 C11 7.1(3) . .
C14 Zr1 C12 C11 -78.6(2) . .
C16 Zr1 C12 C11 38.3(3) . .
C19 Zr1 C12 C11 2.5(4) . .
C13 Zr1 C12 C11 -116.0(3) . .
C18 Zr1 C12 C11 75.4(3) . .
C17 Zr1 C12 C11 69.6(3) . .
C11 C12 C13 C14 -1.7(4) . .
Zr1 C12 C13 C14 -66.4(2) . .
C11 C12 C13 Zr1 64.7(3) . .
O1 Zr1 C13 C12 117.2(2) . .
O1 Zr1 C13 C12 54.3(2) 2_776 .
C1 Zr1 C13 C12 -170.7(2) . .
C15 Zr1 C13 C12 -76.8(2) . .
C20 Zr1 C13 C12 -79.6(3) . .
C14 Zr1 C13 C12 -114.4(3) . .
C16 Zr1 C13 C12 -35.0(3) . .
C11 Zr1 C13 C12 -36.4(2) . .
C19 Zr1 C13 C12 -124.8(3) . .
C18 Zr1 C13 C12 125.7(10) . .
C17 Zr1 C13 C12 10.3(4) . .
O1 Zr1 C13 C14 -128.4(2) . .
O1 Zr1 C13 C14 168.7(2) 2_776 .
C1 Zr1 C13 C14 -56.3(2) . .
C15 Zr1 C13 C14 37.5(2) . .
C20 Zr1 C13 C14 34.8(3) . .
C16 Zr1 C13 C14 79.4(3) . .
C11 Zr1 C13 C14 78.0(2) . .
C19 Zr1 C13 C14 -10.4(4) . .
C18 Zr1 C13 C14 -119.9(10) . .
C17 Zr1 C13 C14 124.7(3) . .
C12 C13 C14 C15 1.2(4) . .
Zr1 C13 C14 C15 -66.5(2) . .
C12 C13 C14 Zr1 67.7(2) . .
O1 Zr1 C14 C13 54.4(2) . .
O1 Zr1 C14 C13 -13.1(3) 2_776 .
C1 Zr1 C14 C13 118.7(2) . .
C15 Zr1 C14 C13 -114.3(3) . .
C20 Zr1 C14 C13 -154.3(2) . .
C16 Zr1 C14 C13 -123.7(2) . .
C11 Zr1 C14 C13 -77.2(2) . .
C19 Zr1 C14 C13 174.2(2) . .
C18 Zr1 C14 C13 168.2(2) . .
C17 Zr1 C14 C13 -121.8(3) . .
O1 Zr1 C14 C15 168.8(2) . .
O1 Zr1 C14 C15 101.3(2) 2_776 .
C1 Zr1 C14 C15 -127.0(2) . .
C20 Zr1 C14 C15 -40.0(2) . .
C16 Zr1 C14 C15 -9.4(3) . .
C11 Zr1 C14 C15 37.2(2) . .
C19 Zr1 C14 C15 -71.5(2) . .
C13 Zr1 C14 C15 114.3(3) . .
C18 Zr1 C14 C15 -77.5(3) . .
C17 Zr1 C14 C15 -7.5(4) . .
C12 C11 C15 C14 -0.8(4) . .
Zr1 C11 C15 C14 67.3(3) . .
C12 C11 C15 Zr1 -68.1(3) . .
C13 C14 C15 C11 -0.3(4) . .
Zr1 C14 C15 C11 -67.7(3) . .
C13 C14 C15 Zr1 67.4(2) . .
O1 Zr1 C15 C11 98.2(3) . .
O1 Zr1 C15 C11 15.9(3) 2_776 .
C1 Zr1 C15 C11 163.5(2) . .
C20 Zr1 C15 C11 -104.9(3) . .
C14 Zr1 C15 C11 114.3(3) . .
C16 Zr1 C15 C11 -73.8(3) . .
C19 Zr1 C15 C11 -125.0(2) . .
C13 Zr1 C15 C11 77.2(2) . .
C18 Zr1 C15 C11 -106.3(3) . .
C17 Zr1 C15 C11 -69.7(3) . .
O1 Zr1 C15 C14 -16.1(3) . .
O1 Zr1 C15 C14 -98.4(2) 2_776 .
C1 Zr1 C15 C14 49.2(2) . .
C20 Zr1 C15 C14 140.8(2) . .
C16 Zr1 C15 C14 171.9(2) . .
C11 Zr1 C15 C14 -114.3(3) . .
C19 Zr1 C15 C14 120.7(2) . .
C13 Zr1 C15 C14 -37.1(2) . .
C18 Zr1 C15 C14 139.4(2) . .
C17 Zr1 C15 C14 176.0(2) . .
O1 Zr1 C16 C20 114.9(2) . .
O1 Zr1 C16 C20 166.6(2) 2_776 .
C1 Zr1 C16 C20 19.1(3) . .
C15 Zr1 C16 C20 -72.5(3) . .
C14 Zr1 C16 C20 -67.5(3) . .
C11 Zr1 C16 C20 -103.7(3) . .
C19 Zr1 C16 C20 37.4(2) . .
C13 Zr1 C16 C20 -104.8(3) . .
C18 Zr1 C16 C20 77.9(3) . .
C17 Zr1 C16 C20 114.2(4) . .
O1 Zr1 C16 C17 0.8(3) . .
O1 Zr1 C16 C17 52.4(3) 2_776 .
C1 Zr1 C16 C17 -95.1(3) . .
C15 Zr1 C16 C17 173.3(3) . .
C20 Zr1 C16 C17 -114.2(4) . .
C14 Zr1 C16 C17 178.4(2) . .
C11 Zr1 C16 C17 142.2(3) . .
C19 Zr1 C16 C17 -76.8(3) . .
C13 Zr1 C16 C17 141.0(2) . .
C18 Zr1 C16 C17 -36.3(2) . .
C20 C16 C17 C18 -1.1(4) . .
Zr1 C16 C17 C18 65.9(3) . .
C20 C16 C17 Zr1 -67.0(3) . .
O1 Zr1 C17 C18 65.2(2) . .
O1 Zr1 C17 C18 121.3(2) 2_776 .
C1 Zr1 C17 C18 -10.4(3) . .
C15 Zr1 C17 C18 -123.1(2) . .
C20 Zr1 C17 C18 -78.0(2) . .
C14 Zr1 C17 C18 -118.5(3) . .
C16 Zr1 C17 C18 -115.4(3) . .
C11 Zr1 C17 C18 -154.3(2) . .
C19 Zr1 C17 C18 -37.3(2) . .
C13 Zr1 C17 C18 168.5(2) . .
O1 Zr1 C17 C16 -179.4(2) . .
O1 Zr1 C17 C16 -123.3(3) 2_776 .
C1 Zr1 C17 C16 105.0(3) . .
C15 Zr1 C17 C16 -7.8(3) . .
C20 Zr1 C17 C16 37.4(2) . .
C14 Zr1 C17 C16 -3.1(4) . .
C11 Zr1 C17 C16 -38.9(3) . .
C19 Zr1 C17 C16 78.1(3) . .
C13 Zr1 C17 C16 -76.1(4) . .
C18 Zr1 C17 C16 115.4(3) . .
C16 C17 C18 C19 1.2(4) . .
Zr1 C17 C18 C19 66.3(2) . .
C16 C17 C18 Zr1 -65.1(3) . .
O1 Zr1 C18 C17 -116.9(2) . .
O1 Zr1 C18 C17 -54.1(2) 2_776 .
C1 Zr1 C18 C17 171.0(2) . .
C15 Zr1 C18 C17 79.4(3) . .
C20 Zr1 C18 C17 77.6(2) . .
C14 Zr1 C18 C17 124.9(3) . .
C16 Zr1 C18 C17 37.1(2) . .
C11 Zr1 C18 C17 34.9(3) . .
C19 Zr1 C18 C17 115.0(3) . .
C13 Zr1 C18 C17 -125.4(10) . .
O1 Zr1 C18 C19 128.1(2) . .
O1 Zr1 C18 C19 -169.1(2) 2_776 .
C1 Zr1 C18 C19 56.0(2) . .
C15 Zr1 C18 C19 -35.6(3) . .
C20 Zr1 C18 C19 -37.4(2) . .
C14 Zr1 C18 C19 9.9(4) . .
C16 Zr1 C18 C19 -77.9(2) . .
C11 Zr1 C18 C19 -80.1(3) . .
C13 Zr1 C18 C19 119.6(10) . .
C17 Zr1 C18 C19 -115.0(3) . .
C17 C18 C19 C20 -0.9(4) . .
Zr1 C18 C19 C20 66.2(2) . .
C17 C18 C19 Zr1 -67.1(3) . .
O1 Zr1 C19 C20 -169.4(2) . .
O1 Zr1 C19 C20 -101.6(2) 2_776 .
C1 Zr1 C19 C20 126.5(2) . .
C15 Zr1 C19 C20 39.4(2) . .
C14 Zr1 C19 C20 71.1(2) . .
C16 Zr1 C19 C20 -37.3(2) . .
C11 Zr1 C19 C20 8.9(3) . .
C13 Zr1 C19 C20 77.4(3) . .
C18 Zr1 C19 C20 -114.4(3) . .
C17 Zr1 C19 C20 -77.9(2) . .
O1 Zr1 C19 C18 -55.0(2) . .
O1 Zr1 C19 C18 12.8(3) 2_776 .
C1 Zr1 C19 C18 -119.1(2) . .
C15 Zr1 C19 C18 153.8(2) . .
C20 Zr1 C19 C18 114.4(3) . .
C14 Zr1 C19 C18 -174.5(2) . .
C16 Zr1 C19 C18 77.1(3) . .
C11 Zr1 C19 C18 123.3(2) . .
C13 Zr1 C19 C18 -168.2(2) . .
C17 Zr1 C19 C18 36.5(2) . .
C17 C16 C20 C19 0.6(4) . .
Zr1 C16 C20 C19 -67.4(3) . .
C17 C16 C20 Zr1 68.0(3) . .
C18 C19 C20 C16 0.2(4) . .
Zr1 C19 C20 C16 67.1(3) . .
C18 C19 C20 Zr1 -67.0(2) . .
O1 Zr1 C20 C16 -99.0(3) . .
O1 Zr1 C20 C16 -15.8(3) 2_776 .
C1 Zr1 C20 C16 -164.0(3) . .
C15 Zr1 C20 C16 104.3(3) . .
C14 Zr1 C20 C16 124.8(2) . .
C11 Zr1 C20 C16 73.3(3) . .
C19 Zr1 C20 C16 -114.3(3) . .
C13 Zr1 C20 C16 106.5(3) . .
C18 Zr1 C20 C16 -77.0(3) . .
C17 Zr1 C20 C16 -37.4(2) . .
O1 Zr1 C20 C19 15.3(3) . .
O1 Zr1 C20 C19 98.5(2) 2_776 .
C1 Zr1 C20 C19 -49.7(2) . .
C15 Zr1 C20 C19 -141.5(2) . .
C14 Zr1 C20 C19 -121.0(2) . .
C16 Zr1 C20 C19 114.3(3) . .
C11 Zr1 C20 C19 -172.4(2) . .
C13 Zr1 C20 C19 -139.2(2) . .
C18 Zr1 C20 C19 37.2(2) . .
C17 Zr1 C20 C19 76.9(2) . .
C4 C5 C21 C22 -6.9(6) . .
C4 C5 C21 C26 173.0(4) . .
C26 C21 C22 C23 0.5(6) . .
C5 C21 C22 C23 -179.6(4) . .
C21 C22 C23 C24 -1.0(6) . .
C22 C23 C24 C25 0.5(6) . .
C23 C24 C25 C26 0.5(6) . .
C24 C25 C26 C21 -1.0(6) . .
C22 C21 C26 C25 0.5(6) . .
C5 C21 C26 C25 -179.4(4) . .
